data_7700661
loop_
_publ_author_name
'Frogley, Benjamin J.'
'Hill, Anthony F.'
'Watson, Lachlan J.'

_publ_section_title
;
 New binding modes for CSe: coinage metal coordination to a tungsten
 selenocarbonyl complex.
;
_journal_issue 33
_journal_name_full 'Dalton transactions (Cambridge, England : 2003)'
_journal_page_first 12598
_journal_page_last 12606
_journal_paper_doi 10.1039/c9dt02958c
_journal_volume 48
_journal_year 2019
_chemical_formula_moiety 'C36 H58 B Cu3 N6 O2 S9 Se W, 2(F6 P)'
_chemical_formula_sum 'C36 H58 B Cu3 F12 N6 O2 P2 S9 Se W'
_chemical_formula_weight 1649.60
_space_group_crystal_system triclinic
_space_group_IT_number 2
_space_group_name_Hall '-P 1'
_space_group_name_H-M_alt 'P -1'
_symmetry_space_group_name_Hall '-P 1'
_symmetry_space_group_name_H-M 'P -1'
_atom_sites_solution_hydrogens geom
_audit_creation_method SHELXL-2014/7
_audit_update_record
;
2019-05-28 deposited with the CCDC.    2019-07-23 downloaded from the CCDC.
;
_cell_angle_alpha 64.575(5)
_cell_angle_beta 73.129(4)
_cell_angle_gamma 62.160(5)
_cell_formula_units_Z 2
_cell_length_a 14.3857(7)
_cell_length_b 15.1513(7)
_cell_length_c 16.9587(8)
_cell_measurement_reflns_used 11295
_cell_measurement_temperature 150.0(1)
_cell_measurement_theta_max 73.5450
_cell_measurement_theta_min 4.2790
_cell_volume 2933.3(3)
_computing_cell_refinement 'CrysAlisPro 1.171.40.36a (Rigaku OD, 2018)'
_computing_data_collection 'CrysAlisPro 1.171.40.36a (Rigaku OD, 2018)'
_computing_data_reduction 'CrysAlisPro 1.171.40.36a (Rigaku OD, 2018)'
_computing_structure_refinement 'SHELXL-2014/7 (Sheldrick, 2014)'
_computing_structure_solution 'SHELXT-2014/7 (Sheldrick, 2014)'
_diffrn_ambient_temperature 150.0(1)
_diffrn_detector_area_resol_mean 8.1297
_diffrn_measured_fraction_theta_full 0.996
_diffrn_measured_fraction_theta_max 0.975
_diffrn_measurement_device_type 'SuperNova, Dual, Cu at home/near, EosS2'
_diffrn_measurement_method '\w scans'
_diffrn_radiation_type CuK\a
_diffrn_radiation_wavelength 1.54184
_diffrn_reflns_av_R_equivalents 0.0369
_diffrn_reflns_av_unetI/netI 0.0565
_diffrn_reflns_Laue_measured_fraction_full 0.996
_diffrn_reflns_Laue_measured_fraction_max 0.975
_diffrn_reflns_limit_h_max 16
_diffrn_reflns_limit_h_min -17
_diffrn_reflns_limit_k_max 18
_diffrn_reflns_limit_k_min -17
_diffrn_reflns_limit_l_max 21
_diffrn_reflns_limit_l_min -21
_diffrn_reflns_number 21766
_diffrn_reflns_point_group_measured_fraction_full 0.996
_diffrn_reflns_point_group_measured_fraction_max 0.975
_diffrn_reflns_theta_full 67.684
_diffrn_reflns_theta_max 73.817
_diffrn_reflns_theta_min 3.704
_diffrn_source 'micro-focus sealed X-ray tube'
_exptl_absorpt_coefficient_mu 9.657
_exptl_absorpt_correction_T_max 1.00000
_exptl_absorpt_correction_T_min 0.76947
_exptl_absorpt_correction_type multi-scan
_exptl_absorpt_process_details
;
CrysAlisPro 1.171.40.36a (Rigaku Oxford Diffraction, 2018)
Empirical absorption correction using spherical harmonics,
 implemented in SCALE3 ABSPACK scaling algorithm.
;
_exptl_crystal_colour orange
_exptl_crystal_density_diffrn 1.868
_exptl_crystal_description block
_exptl_crystal_F_000 1628
_exptl_crystal_size_max 0.193
_exptl_crystal_size_mid 0.064
_exptl_crystal_size_min 0.049
_refine_diff_density_max 1.560
_refine_diff_density_min -1.212
_refine_diff_density_rms 0.109
_refine_ls_extinction_method none
_refine_ls_goodness_of_fit_ref 1.006
_refine_ls_hydrogen_treatment constr
_refine_ls_matrix_type full
_refine_ls_number_parameters 667
_refine_ls_number_reflns 11582
_refine_ls_number_restraints 0
_refine_ls_restrained_S_all 1.006
_refine_ls_R_factor_all 0.0400
_refine_ls_R_factor_gt 0.0334
_refine_ls_shift/su_max 0.002
_refine_ls_shift/su_mean 0.000
_refine_ls_structure_factor_coef Fsqd
_refine_ls_weighting_details 'w=1/[\s^2^(Fo^2^)+(0.0384P)^2^] where P=(Fo^2^+2Fc^2^)/3'
_refine_ls_weighting_scheme calc
_refine_ls_wR_factor_gt 0.0789
_refine_ls_wR_factor_ref 0.0825
_reflns_Friedel_coverage 0.000
_reflns_number_gt 10133
_reflns_number_total 11582
_reflns_threshold_expression 'I > 2\s(I)'
_cod_data_source_file c9dt02958c2.cif
_cod_data_source_block Compound_10
_cod_depositor_comments 'Adding full bibliography for 7700656--7700662.cif.'
_cod_database_code 7700661
_shelx_shelxl_version_number 2014/7
_shelx_space_group_comment
;
The symmetry employed for this shelxl refinement is uniquely defined
by the following loop, which should always be used as a source of
symmetry information in preference to the above space-group names.
They are only intended as comments.
;

loop_
_space_group_symop_operation_xyz
'x, y, z'
'-x, -y, -z'

loop_
_atom_site_label
_atom_site_type_symbol
_atom_site_fract_x
_atom_site_fract_y
_atom_site_fract_z
_atom_site_U_iso_or_equiv
_atom_site_adp_type
_atom_site_occupancy
_atom_site_site_symmetry_order
_atom_site_calc_flag
_atom_site_refinement_flags_posn
_atom_site_refinement_flags_adp
_atom_site_refinement_flags_occupancy
W1 W 0.96049(2) 0.34700(2) 0.37785(2) 0.01743(5) Uani 1 1 d . . .
Se1 Se 0.72240(3) 0.34955(3) 0.53502(2) 0.02229(8) Uani 1 1 d . . .
Cu1 Cu 0.77046(4) 0.40510(4) 0.32394(3) 0.02136(11) Uani 1 1 d . . .
Cu2 Cu 0.67595(4) 0.20450(5) 0.57287(4) 0.02712(12) Uani 1 1 d . . .
Cu3 Cu 0.79983(4) 0.29360(5) 0.66402(4) 0.02771(12) Uani 1 1 d . . .
S3 S 0.68017(7) 0.30316(7) 0.33030(6) 0.02512(17) Uani 1 1 d . . .
S5 S 0.60165(7) 0.15658(8) 0.71869(6) 0.02772(18) Uani 1 1 d . . .
S4 S 0.53335(7) 0.21567(8) 0.52147(6) 0.02837(18) Uani 1 1 d . . .
S1 S 0.79564(7) 0.46066(8) 0.17140(6) 0.02790(18) Uani 1 1 d . . .
S6 S 0.77393(7) 0.02992(8) 0.57959(7) 0.03070(19) Uani 1 1 d . . .
S8 S 0.94229(8) 0.32253(8) 0.67137(6) 0.03034(19) Uani 1 1 d . . .
S2 S 0.60439(7) 0.55612(8) 0.31863(7) 0.03137(19) Uani 1 1 d . . .
S7 S 0.68957(8) 0.37126(9) 0.76978(6) 0.0320(2) Uani 1 1 d . . .
S9 S 0.85609(8) 0.12484(8) 0.77353(7) 0.0350(2) Uani 1 1 d . . .
P1 P 0.66722(10) 0.03242(11) 0.27819(8) 0.0406(3) Uani 1 1 d . . .
N5 N 0.9572(2) 0.4866(2) 0.25622(17) 0.0176(5) Uani 1 1 d . . .
O2 O 0.9048(3) 0.4891(2) 0.48941(19) 0.0341(6) Uani 1 1 d . . .
N6 N 1.0324(2) 0.4736(2) 0.18539(18) 0.0199(6) Uani 1 1 d . . .
O1 O 1.0084(3) 0.1436(2) 0.5478(2) 0.0386(7) Uani 1 1 d . . .
F5 F 0.6333(3) -0.0332(3) 0.3763(2) 0.0536(7) Uani 1 1 d . . .
N3 N 1.0113(2) 0.2563(2) 0.2885(2) 0.0216(6) Uani 1 1 d . . .
N4 N 1.0702(2) 0.2850(2) 0.2092(2) 0.0225(6) Uani 1 1 d . . .
N1 N 1.1339(2) 0.3156(2) 0.35307(19) 0.0208(6) Uani 1 1 d . . .
C1 C 0.8266(3) 0.3529(3) 0.4377(2) 0.0189(6) Uani 1 1 d . . .
F3 F 0.6069(3) 0.1384(3) 0.3022(3) 0.0604(9) Uani 1 1 d . . .
N2 N 1.1834(2) 0.3222(2) 0.2684(2) 0.0232(6) Uani 1 1 d . . .
F4 F 0.7718(3) 0.0126(4) 0.3086(3) 0.0756(13) Uani 1 1 d . . .
F6 F 0.7244(3) -0.0749(3) 0.2562(3) 0.0703(11) Uani 1 1 d . . .
C15 C 0.8987(3) 0.5921(3) 0.2350(2) 0.0210(6) Uani 1 1 d . . .
C16 C 0.9340(3) 0.6459(3) 0.1497(2) 0.0249(7) Uani 1 1 d . . .
H16 H 0.9060 0.7187 0.1188 0.030 Uiso 1 1 calc R U .
C3 C 0.9293(3) 0.4365(3) 0.4488(2) 0.0264(7) Uani 1 1 d . . .
C17 C 1.0188(3) 0.5689(3) 0.1209(2) 0.0245(7) Uani 1 1 d . . .
C9 C 0.9337(3) 0.1199(3) 0.3699(3) 0.0329(8) Uani 1 1 d . . .
H9A H 0.9838 0.0653 0.4106 0.049 Uiso 1 1 calc R U .
H9B H 0.9023 0.0883 0.3526 0.049 Uiso 1 1 calc R U .
H9C H 0.8795 0.1689 0.3974 0.049 Uiso 1 1 calc R U .
C24 C 0.7255(3) 0.4017(4) 0.1481(3) 0.0305(8) Uani 1 1 d . . .
H24A H 0.6530 0.4524 0.1401 0.037 Uiso 1 1 calc R U .
H24B H 0.7583 0.3884 0.0934 0.037 Uiso 1 1 calc R U .
F1 F 0.5607(3) 0.0524(3) 0.2505(3) 0.0785(13) Uani 1 1 d . . .
C2 C 0.9938(3) 0.2151(3) 0.4852(2) 0.0277(8) Uani 1 1 d . . .
C7 C 1.2882(3) 0.2921(3) 0.2676(3) 0.0289(8) Uani 1 1 d . . .
C14 C 0.8123(3) 0.6405(3) 0.2966(3) 0.0275(7) Uani 1 1 d . . .
H14A H 0.7771 0.5934 0.3323 0.041 Uiso 1 1 calc R U .
H14B H 0.7624 0.7073 0.2635 0.041 Uiso 1 1 calc R U .
H14C H 0.8418 0.6519 0.3336 0.041 Uiso 1 1 calc R U .
C11 C 1.0321(3) 0.1587(3) 0.2112(3) 0.0292(8) Uani 1 1 d . . .
H11 H 1.0271 0.1098 0.1950 0.035 Uiso 1 1 calc R U .
C22 C 0.5454(3) 0.4027(3) 0.3184(3) 0.0294(8) Uani 1 1 d . . .
H22A H 0.5363 0.4397 0.2564 0.035 Uiso 1 1 calc R U .
H22B H 0.4965 0.3676 0.3452 0.035 Uiso 1 1 calc R U .
C26 C 0.4846(3) 0.1478(4) 0.7075(3) 0.0316(8) Uani 1 1 d . . .
H26A H 0.5018 0.0746 0.7161 0.038 Uiso 1 1 calc R U .
H26B H 0.4300 0.1660 0.7541 0.038 Uiso 1 1 calc R U .
C10 C 0.9892(3) 0.1783(3) 0.2904(3) 0.0240(7) Uani 1 1 d . . .
C21 C 0.5194(3) 0.4828(4) 0.3608(3) 0.0325(8) Uani 1 1 d . . .
H21A H 0.5235 0.4456 0.4234 0.039 Uiso 1 1 calc R U .
H21B H 0.4468 0.5336 0.3529 0.039 Uiso 1 1 calc R U .
C4 C 1.1859(3) 0.2667(3) 0.4990(3) 0.0313(8) Uani 1 1 d . . .
H4A H 1.1202 0.3226 0.5091 0.047 Uiso 1 1 calc R U .
H4B H 1.2418 0.2685 0.5176 0.047 Uiso 1 1 calc R U .
H4C H 1.1806 0.1992 0.5320 0.047 Uiso 1 1 calc R U .
C36 C 0.6873(3) 0.2521(4) 0.8617(3) 0.0383(9) Uani 1 1 d . . .
H36A H 0.6633 0.2690 0.9151 0.046 Uiso 1 1 calc R U .
H36B H 0.6354 0.2331 0.8544 0.046 Uiso 1 1 calc R U .
C5 C 1.2092(3) 0.2819(3) 0.4035(3) 0.0263(7) Uani 1 1 d . . .
C6 C 1.3060(3) 0.2665(3) 0.3522(3) 0.0317(8) Uani 1 1 d . . .
H6 H 1.3708 0.2432 0.3711 0.038 Uiso 1 1 calc R U .
C29 C 0.7011(3) 0.0264(4) 0.5099(3) 0.0334(9) Uani 1 1 d . . .
H29A H 0.7234 0.0608 0.4491 0.040 Uiso 1 1 calc R U .
H29B H 0.7208 -0.0474 0.5184 0.040 Uiso 1 1 calc R U .
C19 C 0.6988(4) 0.5985(4) 0.1444(3) 0.0362(9) Uani 1 1 d . . .
H19A H 0.7296 0.6409 0.1488 0.043 Uiso 1 1 calc R U .
H19B H 0.6863 0.6247 0.0837 0.043 Uiso 1 1 calc R U .
C27 C 0.6906(3) 0.0166(3) 0.7537(3) 0.0337(8) Uani 1 1 d . . .
H27A H 0.7546 0.0106 0.7676 0.040 Uiso 1 1 calc R U .
H27B H 0.6573 -0.0211 0.8075 0.040 Uiso 1 1 calc R U .
C30 C 0.5811(3) 0.0791(4) 0.5255(3) 0.0313(8) Uani 1 1 d . . .
H30A H 0.5570 0.0374 0.5826 0.038 Uiso 1 1 calc R U .
H30B H 0.5507 0.0791 0.4814 0.038 Uiso 1 1 calc R U .
C34 C 0.9905(3) 0.1082(4) 0.7715(3) 0.0379(9) Uani 1 1 d . . .
H34A H 1.0187 0.0509 0.8246 0.046 Uiso 1 1 calc R U .
H34B H 1.0336 0.0866 0.7220 0.046 Uiso 1 1 calc R U .
C8 C 1.3652(3) 0.2884(4) 0.1863(3) 0.0399(10) Uani 1 1 d . . .
H8A H 1.3678 0.2360 0.1673 0.060 Uiso 1 1 calc R U .
H8B H 1.4342 0.2699 0.1990 0.060 Uiso 1 1 calc R U .
H8C H 1.3428 0.3569 0.1408 0.060 Uiso 1 1 calc R U .
C12 C 1.0830(3) 0.2262(3) 0.1623(3) 0.0274(7) Uani 1 1 d . . .
C32 C 0.8637(4) 0.4257(3) 0.7193(3) 0.0345(9) Uani 1 1 d . . .
H32A H 0.9116 0.4392 0.7386 0.041 Uiso 1 1 calc R U .
H32B H 0.8276 0.4906 0.6735 0.041 Uiso 1 1 calc R U .
C35 C 0.7910(4) 0.1558(4) 0.8740(3) 0.0384(9) Uani 1 1 d . . .
H35A H 0.7783 0.0947 0.9188 0.046 Uiso 1 1 calc R U .
H35B H 0.8384 0.1680 0.8951 0.046 Uiso 1 1 calc R U .
C28 C 0.7217(3) -0.0391(3) 0.6883(3) 0.0342(8) Uani 1 1 d . . .
H28A H 0.6602 -0.0457 0.6828 0.041 Uiso 1 1 calc R U .
H28B H 0.7747 -0.1103 0.7112 0.041 Uiso 1 1 calc R U .
C23 C 0.7248(3) 0.2984(4) 0.2199(3) 0.0306(8) Uani 1 1 d . . .
H23A H 0.7960 0.2439 0.2194 0.037 Uiso 1 1 calc R U .
H23B H 0.6797 0.2768 0.2058 0.037 Uiso 1 1 calc R U .
C25 C 0.4394(3) 0.2187(3) 0.6200(3) 0.0300(8) Uani 1 1 d . . .
H25A H 0.4043 0.2915 0.6190 0.036 Uiso 1 1 calc R U .
H25B H 0.3859 0.1985 0.6173 0.036 Uiso 1 1 calc R U .
C31 C 0.7820(4) 0.4036(4) 0.7960(3) 0.0351(9) Uani 1 1 d . . .
H31A H 0.7425 0.4657 0.8137 0.042 Uiso 1 1 calc R U .
H31B H 0.8178 0.3448 0.8453 0.042 Uiso 1 1 calc R U .
F2 F 0.6992(6) 0.0973(5) 0.1811(3) 0.114(2) Uani 1 1 d . . .
C20 C 0.5924(3) 0.6169(4) 0.2011(3) 0.0356(9) Uani 1 1 d . . .
H20A H 0.5540 0.5882 0.1871 0.043 Uiso 1 1 calc R U .
H20B H 0.5515 0.6929 0.1867 0.043 Uiso 1 1 calc R U .
C18 C 1.0897(3) 0.5804(4) 0.0361(3) 0.0356(9) Uani 1 1 d . . .
H18A H 1.1616 0.5508 0.0480 0.053 Uiso 1 1 calc R U .
H18B H 1.0695 0.6545 0.0008 0.053 Uiso 1 1 calc R U .
H18C H 1.0835 0.5434 0.0052 0.053 Uiso 1 1 calc R U .
B1 B 1.1200(3) 0.3628(3) 0.1911(3) 0.0241(8) Uani 1 1 d . . .
H1 H 1.1673 0.3671 0.1360 0.029 Uiso 1 1 calc R U .
C13 C 1.1484(4) 0.2343(4) 0.0744(3) 0.0388(10) Uani 1 1 d . . .
H13A H 1.1244 0.3072 0.0358 0.058 Uiso 1 1 calc R U .
H13B H 1.1413 0.1918 0.0496 0.058 Uiso 1 1 calc R U .
H13C H 1.2214 0.2092 0.0816 0.058 Uiso 1 1 calc R U .
C33 C 1.0014(3) 0.2064(4) 0.7648(3) 0.0349(9) Uani 1 1 d . . .
H33A H 1.0758 0.1914 0.7594 0.042 Uiso 1 1 calc R U .
H33B H 0.9677 0.2221 0.8184 0.042 Uiso 1 1 calc R U .
P3 P 0.5000 0.0000 1.0000 0.0808(9) Uani 1 2 d S . P
F12 F 0.6094(4) 0.0155(6) 0.9604(3) 0.112(2) Uani 1 1 d . . .
F10 F 0.5172(6) -0.0444(8) 0.9281(4) 0.161(4) Uani 1 1 d . . .
F11 F 0.4379(6) 0.1128(7) 0.9338(5) 0.170(4) Uani 1 1 d . . .
P2 P 0.5000 0.5000 0.0000 0.0447(4) Uani 1 2 d S . P
F7 F 0.5190(3) 0.4200(4) 0.0978(2) 0.0780(13) Uani 1 1 d . . .
F9 F 0.5162(4) 0.5841(4) 0.0220(3) 0.0750(11) Uani 1 1 d . . .
F8 F 0.6241(3) 0.4517(4) -0.0296(3) 0.0752(12) Uani 1 1 d . . .

loop_
_atom_site_aniso_label
_atom_site_aniso_U_11
_atom_site_aniso_U_22
_atom_site_aniso_U_33
_atom_site_aniso_U_23
_atom_site_aniso_U_13
_atom_site_aniso_U_12
W1 0.01603(8) 0.01662(8) 0.01905(8) -0.00492(5) -0.00099(5) -0.00773(6)
Se1 0.01888(16) 0.0296(2) 0.02227(17) -0.01211(14) 0.00173(12) -0.01216(14)
Cu1 0.0190(2) 0.0240(3) 0.0221(2) -0.00825(19) -0.00279(18) -0.0088(2)
Cu2 0.0247(3) 0.0292(3) 0.0287(3) -0.0099(2) 0.0019(2) -0.0146(2)
Cu3 0.0263(3) 0.0312(3) 0.0286(3) -0.0117(2) -0.0049(2) -0.0114(2)
S3 0.0235(4) 0.0274(4) 0.0266(4) -0.0090(3) -0.0014(3) -0.0129(3)
S5 0.0279(4) 0.0339(5) 0.0260(4) -0.0126(4) 0.0024(3) -0.0170(4)
S4 0.0248(4) 0.0301(5) 0.0302(4) -0.0112(4) -0.0037(3) -0.0098(3)
S1 0.0262(4) 0.0368(5) 0.0234(4) -0.0083(3) -0.0017(3) -0.0172(4)
S6 0.0222(4) 0.0309(5) 0.0356(5) -0.0142(4) 0.0011(3) -0.0080(3)
S8 0.0290(4) 0.0318(5) 0.0307(4) -0.0047(4) -0.0071(3) -0.0158(4)
S2 0.0267(4) 0.0285(5) 0.0389(5) -0.0163(4) -0.0092(4) -0.0036(4)
S7 0.0266(4) 0.0358(5) 0.0310(4) -0.0136(4) -0.0068(3) -0.0064(4)
S9 0.0353(5) 0.0259(5) 0.0454(5) -0.0101(4) -0.0088(4) -0.0131(4)
P1 0.0444(6) 0.0435(7) 0.0443(6) -0.0143(5) -0.0063(5) -0.0257(5)
N5 0.0181(13) 0.0168(14) 0.0134(12) -0.0013(10) -0.0022(10) -0.0068(10)
O2 0.0493(17) 0.0294(15) 0.0295(14) -0.0138(12) -0.0065(12) -0.0156(13)
N6 0.0185(13) 0.0222(15) 0.0159(12) -0.0045(11) 0.0022(10) -0.0099(11)
O1 0.0491(18) 0.0228(15) 0.0304(15) 0.0019(12) -0.0077(12) -0.0119(13)
F5 0.0606(19) 0.0464(17) 0.0529(17) -0.0166(14) 0.0037(14) -0.0269(15)
N3 0.0177(13) 0.0214(15) 0.0268(14) -0.0097(12) 0.0007(11) -0.0092(11)
N4 0.0194(13) 0.0210(15) 0.0266(15) -0.0109(12) -0.0023(11) -0.0053(11)
N1 0.0153(13) 0.0221(15) 0.0236(14) -0.0051(11) -0.0027(10) -0.0087(11)
C1 0.0198(15) 0.0191(16) 0.0192(14) -0.0065(12) -0.0027(11) -0.0088(12)
F3 0.069(2) 0.0389(17) 0.084(2) -0.0195(16) -0.0181(18) -0.0261(16)
N2 0.0210(14) 0.0204(15) 0.0275(15) -0.0065(11) -0.0004(11) -0.0107(12)
F4 0.0373(17) 0.124(4) 0.095(3) -0.065(3) 0.0056(17) -0.038(2)
F6 0.068(2) 0.072(3) 0.085(3) -0.054(2) 0.0112(19) -0.026(2)
C15 0.0203(16) 0.0191(16) 0.0223(16) -0.0035(13) -0.0040(12) -0.0092(13)
C16 0.0245(17) 0.0219(17) 0.0230(16) -0.0033(13) -0.0049(13) -0.0079(14)
C3 0.0233(17) 0.0279(19) 0.0257(17) -0.0017(14) -0.0035(13) -0.0148(14)
C17 0.0254(17) 0.0243(18) 0.0217(16) -0.0035(13) -0.0027(13) -0.0121(14)
C9 0.0266(18) 0.0237(19) 0.048(2) -0.0105(17) -0.0056(16) -0.0109(15)
C24 0.0299(19) 0.041(2) 0.0270(18) -0.0135(16) -0.0015(14) -0.0186(17)
F1 0.089(3) 0.0433(19) 0.120(3) -0.009(2) -0.065(3) -0.0265(19)
C2 0.0265(18) 0.0242(19) 0.0277(18) -0.0057(15) -0.0019(14) -0.0102(15)
C7 0.0174(16) 0.0241(18) 0.038(2) -0.0050(15) -0.0033(14) -0.0080(14)
C14 0.0232(17) 0.0229(18) 0.0318(18) -0.0103(15) -0.0028(14) -0.0050(14)
C11 0.0274(18) 0.0249(19) 0.037(2) -0.0143(15) -0.0085(15) -0.0055(15)
C22 0.0228(17) 0.037(2) 0.0304(18) -0.0119(16) -0.0017(14) -0.0139(15)
C26 0.0281(19) 0.037(2) 0.035(2) -0.0141(17) 0.0029(15) -0.0198(17)
C10 0.0196(15) 0.0181(16) 0.0350(19) -0.0110(14) -0.0059(13) -0.0048(13)
C21 0.0203(17) 0.044(2) 0.0322(19) -0.0169(17) -0.0020(14) -0.0092(16)
C4 0.0299(19) 0.032(2) 0.035(2) -0.0125(16) -0.0129(15) -0.0083(16)
C36 0.033(2) 0.045(3) 0.033(2) -0.0094(18) 0.0002(16) -0.0174(19)
C5 0.0294(18) 0.0202(17) 0.0319(19) -0.0075(14) -0.0088(14) -0.0103(14)
C6 0.0224(18) 0.031(2) 0.041(2) -0.0058(16) -0.0106(15) -0.0113(15)
C29 0.034(2) 0.036(2) 0.035(2) -0.0207(17) -0.0001(16) -0.0124(17)
C19 0.039(2) 0.032(2) 0.035(2) -0.0006(16) -0.0117(17) -0.0187(18)
C27 0.034(2) 0.032(2) 0.032(2) -0.0040(16) -0.0081(15) -0.0142(17)
C30 0.034(2) 0.036(2) 0.0318(19) -0.0181(17) -0.0013(15) -0.0157(17)
C34 0.0249(19) 0.032(2) 0.048(2) -0.0104(18) -0.0086(17) -0.0050(16)
C8 0.0198(18) 0.040(2) 0.044(2) -0.0078(19) 0.0041(16) -0.0101(17)
C12 0.0257(17) 0.0250(18) 0.0313(19) -0.0136(15) -0.0085(14) -0.0036(14)
C32 0.043(2) 0.0235(19) 0.040(2) -0.0044(16) -0.0163(18) -0.0146(17)
C35 0.036(2) 0.037(2) 0.037(2) -0.0048(17) -0.0035(17) -0.0174(19)
C28 0.035(2) 0.026(2) 0.037(2) -0.0050(16) -0.0082(16) -0.0118(16)
C23 0.0323(19) 0.037(2) 0.0298(19) -0.0177(16) 0.0005(14) -0.0165(17)
C25 0.0183(16) 0.034(2) 0.037(2) -0.0162(17) 0.0008(14) -0.0089(15)
C31 0.042(2) 0.033(2) 0.034(2) -0.0142(17) -0.0113(17) -0.0118(18)
F2 0.221(7) 0.145(5) 0.041(2) -0.020(2) 0.012(3) -0.150(5)
C20 0.034(2) 0.032(2) 0.039(2) -0.0066(17) -0.0145(17) -0.0099(17)
C18 0.039(2) 0.031(2) 0.0219(18) -0.0020(15) 0.0040(15) -0.0133(17)
B1 0.0218(18) 0.025(2) 0.0233(18) -0.0090(15) 0.0029(14) -0.0106(16)
C13 0.042(2) 0.042(2) 0.031(2) -0.0203(18) -0.0034(17) -0.0087(19)
C33 0.0274(19) 0.031(2) 0.041(2) -0.0051(17) -0.0140(16) -0.0079(16)
P3 0.0843(18) 0.149(3) 0.0317(10) -0.0288(13) 0.0142(10) -0.078(2)
F12 0.103(4) 0.215(7) 0.053(2) -0.042(3) 0.019(2) -0.110(4)
F10 0.206(7) 0.300(11) 0.095(4) -0.121(6) 0.083(5) -0.203(8)
F11 0.142(7) 0.170(8) 0.120(6) 0.023(5) -0.004(5) -0.074(6)
P2 0.0487(10) 0.0747(13) 0.0256(7) -0.0098(7) -0.0031(6) -0.0435(9)
F7 0.092(3) 0.120(4) 0.0403(18) 0.0097(19) -0.0213(17) -0.082(3)
F9 0.094(3) 0.094(3) 0.071(2) -0.026(2) -0.016(2) -0.062(3)
F8 0.057(2) 0.123(4) 0.058(2) -0.033(2) 0.0019(16) -0.048(2)

loop_
_atom_type_symbol
_atom_type_description
_atom_type_scat_dispersion_real
_atom_type_scat_dispersion_imag
_atom_type_scat_source
C C 0.0181 0.0091 'International Tables Vol C Tables 4.2.6.8 and 6.1.1.4'
H H 0.0000 0.0000 'International Tables Vol C Tables 4.2.6.8 and 6.1.1.4'
B B 0.0090 0.0039 'International Tables Vol C Tables 4.2.6.8 and 6.1.1.4'
Cu Cu -1.9646 0.5888 'International Tables Vol C Tables 4.2.6.8 and 6.1.1.4'
F F 0.0727 0.0534 'International Tables Vol C Tables 4.2.6.8 and 6.1.1.4'
N N 0.0311 0.0180 'International Tables Vol C Tables 4.2.6.8 and 6.1.1.4'
O O 0.0492 0.0322 'International Tables Vol C Tables 4.2.6.8 and 6.1.1.4'
P P 0.2955 0.4335 'International Tables Vol C Tables 4.2.6.8 and 6.1.1.4'
S S 0.3331 0.5567 'International Tables Vol C Tables 4.2.6.8 and 6.1.1.4'
Se Se -0.7943 1.1372 'International Tables Vol C Tables 4.2.6.8 and 6.1.1.4'
W W -5.4734 5.5774 'International Tables Vol C Tables 4.2.6.8 and 6.1.1.4'

loop_
_geom_angle_atom_site_label_1
_geom_angle_atom_site_label_2
_geom_angle_atom_site_label_3
_geom_angle
_geom_angle_site_symmetry_1
_geom_angle_site_symmetry_3
C1 W1 C3 77.72(14) . .
C1 W1 C2 76.41(15) . .
C3 W1 C2 90.78(16) . .
C1 W1 N3 109.57(12) . .
C3 W1 N3 172.35(13) . .
C2 W1 N3 93.21(14) . .
C1 W1 N5 114.54(13) . .
C3 W1 N5 88.99(13) . .
C2 W1 N5 168.68(13) . .
N3 W1 N5 85.82(11) . .
C1 W1 N1 160.63(13) . .
C3 W1 N1 91.99(13) . .
C2 W1 N1 87.51(13) . .
N3 W1 N1 81.68(11) . .
N5 W1 N1 81.19(11) . .
C1 W1 Cu1 46.50(10) . .
C3 W1 Cu1 105.87(11) . .
C2 W1 Cu1 112.16(11) . .
N3 W1 Cu1 78.62(8) . .
N5 W1 Cu1 78.74(7) . .
N1 W1 Cu1 152.73(8) . .
C1 Se1 Cu2 110.47(10) . .
C1 Se1 Cu3 109.33(10) . .
Cu2 Se1 Cu3 98.87(3) . .
C1 Cu1 S1 149.59(10) . .
C1 Cu1 S3 111.31(10) . .
S1 Cu1 S3 90.83(4) . .
C1 Cu1 S2 109.43(10) . .
S1 Cu1 S2 90.49(4) . .
S3 Cu1 S2 89.81(4) . .
C1 Cu1 W1 42.97(9) . .
S1 Cu1 W1 106.68(3) . .
S3 Cu1 W1 132.24(3) . .
S2 Cu1 W1 132.68(3) . .
S6 Cu2 S5 93.50(4) . .
S6 Cu2 S4 92.29(4) . .
S5 Cu2 S4 92.34(4) . .
S6 Cu2 Se1 132.93(4) . .
S5 Cu2 Se1 111.36(3) . .
S4 Cu2 Se1 124.26(4) . .
S8 Cu3 S9 91.73(4) . .
S8 Cu3 S7 93.13(4) . .
S9 Cu3 S7 90.90(4) . .
S8 Cu3 Se1 126.50(4) . .
S9 Cu3 Se1 128.98(4) . .
S7 Cu3 Se1 115.61(3) . .
C23 S3 C22 101.33(19) . .
C23 S3 Cu1 98.20(14) . .
C22 S3 Cu1 101.53(14) . .
C26 S5 C27 100.8(2) . .
C26 S5 Cu2 101.34(13) . .
C27 S5 Cu2 97.64(14) . .
C25 S4 C30 103.30(19) . .
C25 S4 Cu2 98.32(13) . .
C30 S4 Cu2 100.43(14) . .
C19 S1 C24 99.8(2) . .
C19 S1 Cu1 100.25(15) . .
C24 S1 Cu1 102.50(13) . .
C29 S6 C28 100.8(2) . .
C29 S6 Cu2 98.31(14) . .
C28 S6 Cu2 100.09(14) . .
C32 S8 C33 103.0(2) . .
C32 S8 Cu3 95.64(14) . .
C33 S8 Cu3 101.32(15) . .
C21 S2 C20 103.4(2) . .
C21 S2 Cu1 96.95(14) . .
C20 S2 Cu1 101.56(15) . .
C36 S7 C31 103.6(2) . .
C36 S7 Cu3 99.48(15) . .
C31 S7 Cu3 99.68(14) . .
C34 S9 C35 101.7(2) . .
C34 S9 Cu3 98.24(16) . .
C35 S9 Cu3 102.13(15) . .
F2 P1 F4 91.0(3) . .
F2 P1 F1 90.4(3) . .
F4 P1 F1 178.3(3) . .
F2 P1 F6 90.7(3) . .
F4 P1 F6 91.7(2) . .
F1 P1 F6 89.2(2) . .
F2 P1 F3 90.9(3) . .
F4 P1 F3 89.5(2) . .
F1 P1 F3 89.6(2) . .
F6 P1 F3 178.0(2) . .
F2 P1 F5 179.2(3) . .
F4 P1 F5 89.7(2) . .
F1 P1 F5 88.8(2) . .
F6 P1 F5 89.3(2) . .
F3 P1 F5 89.16(19) . .
C15 N5 N6 106.3(3) . .
C15 N5 W1 133.5(2) . .
N6 N5 W1 120.0(2) . .
C17 N6 N5 110.0(3) . .
C17 N6 B1 129.8(3) . .
N5 N6 B1 120.0(3) . .
C10 N3 N4 106.9(3) . .
C10 N3 W1 133.1(2) . .
N4 N3 W1 119.8(2) . .
C12 N4 N3 109.5(3) . .
C12 N4 B1 130.2(3) . .
N3 N4 B1 119.9(3) . .
C5 N1 N2 107.1(3) . .
C5 N1 W1 135.3(3) . .
N2 N1 W1 117.4(2) . .
W1 C1 Se1 155.60(19) . .
W1 C1 Cu1 90.52(13) . .
Se1 C1 Cu1 113.40(16) . .
C7 N2 N1 109.1(3) . .
C7 N2 B1 129.3(3) . .
N1 N2 B1 121.6(3) . .
N5 C15 C16 109.7(3) . .
N5 C15 C14 123.3(3) . .
C16 C15 C14 127.0(3) . .
C17 C16 C15 106.0(3) . .
C17 C16 H16 127.0 . .
C15 C16 H16 127.0 . .
O2 C3 W1 175.6(3) . .
N6 C17 C16 108.0(3) . .
N6 C17 C18 122.4(3) . .
C16 C17 C18 129.6(4) . .
C10 C9 H9A 109.5 . .
C10 C9 H9B 109.5 . .
H9A C9 H9B 109.5 . .
C10 C9 H9C 109.5 . .
H9A C9 H9C 109.5 . .
H9B C9 H9C 109.5 . .
C23 C24 S1 113.6(3) . .
C23 C24 H24A 108.8 . .
S1 C24 H24A 108.8 . .
C23 C24 H24B 108.8 . .
S1 C24 H24B 108.8 . .
H24A C24 H24B 107.7 . .
O1 C2 W1 176.6(4) . .
N2 C7 C6 107.5(3) . .
N2 C7 C8 122.8(4) . .
C6 C7 C8 129.7(4) . .
C15 C14 H14A 109.5 . .
C15 C14 H14B 109.5 . .
H14A C14 H14B 109.5 . .
C15 C14 H14C 109.5 . .
H14A C14 H14C 109.5 . .
H14B C14 H14C 109.5 . .
C12 C11 C10 106.2(3) . .
C12 C11 H11 126.9 . .
C10 C11 H11 126.9 . .
C21 C22 S3 111.8(3) . .
C21 C22 H22A 109.3 . .
S3 C22 H22A 109.3 . .
C21 C22 H22B 109.3 . .
S3 C22 H22B 109.3 . .
H22A C22 H22B 107.9 . .
C25 C26 S5 115.4(3) . .
C25 C26 H26A 108.4 . .
S5 C26 H26A 108.4 . .
C25 C26 H26B 108.4 . .
S5 C26 H26B 108.4 . .
H26A C26 H26B 107.5 . .
N3 C10 C11 109.3(3) . .
N3 C10 C9 122.6(3) . .
C11 C10 C9 128.0(4) . .
C22 C21 S2 115.3(3) . .
C22 C21 H21A 108.5 . .
S2 C21 H21A 108.5 . .
C22 C21 H21B 108.5 . .
S2 C21 H21B 108.5 . .
H21A C21 H21B 107.5 . .
C5 C4 H4A 109.5 . .
C5 C4 H4B 109.5 . .
H4A C4 H4B 109.5 . .
C5 C4 H4C 109.5 . .
H4A C4 H4C 109.5 . .
H4B C4 H4C 109.5 . .
C35 C36 S7 116.2(3) . .
C35 C36 H36A 108.2 . .
S7 C36 H36A 108.2 . .
C35 C36 H36B 108.2 . .
S7 C36 H36B 108.2 . .
H36A C36 H36B 107.4 . .
N1 C5 C6 109.2(3) . .
N1 C5 C4 122.8(3) . .
C6 C5 C4 128.0(4) . .
C5 C6 C7 107.1(3) . .
C5 C6 H6 126.4 . .
C7 C6 H6 126.4 . .
C30 C29 S6 115.8(3) . .
C30 C29 H29A 108.3 . .
S6 C29 H29A 108.3 . .
C30 C29 H29B 108.3 . .
S6 C29 H29B 108.3 . .
H29A C29 H29B 107.4 . .
C20 C19 S1 116.0(3) . .
C20 C19 H19A 108.3 . .
S1 C19 H19A 108.3 . .
C20 C19 H19B 108.3 . .
S1 C19 H19B 108.3 . .
H19A C19 H19B 107.4 . .
C28 C27 S5 116.1(3) . .
C28 C27 H27A 108.3 . .
S5 C27 H27A 108.3 . .
C28 C27 H27B 108.3 . .
S5 C27 H27B 108.3 . .
H27A C27 H27B 107.4 . .
C29 C30 S4 113.0(3) . .
C29 C30 H30A 109.0 . .
S4 C30 H30A 109.0 . .
C29 C30 H30B 109.0 . .
S4 C30 H30B 109.0 . .
H30A C30 H30B 107.8 . .
C33 C34 S9 115.3(3) . .
C33 C34 H34A 108.5 . .
S9 C34 H34A 108.5 . .
C33 C34 H34B 108.5 . .
S9 C34 H34B 108.5 . .
H34A C34 H34B 107.5 . .
C7 C8 H8A 109.5 . .
C7 C8 H8B 109.5 . .
H8A C8 H8B 109.5 . .
C7 C8 H8C 109.5 . .
H8A C8 H8C 109.5 . .
H8B C8 H8C 109.5 . .
N4 C12 C11 108.1(3) . .
N4 C12 C13 122.8(4) . .
C11 C12 C13 129.1(4) . .
C31 C32 S8 116.7(3) . .
C31 C32 H32A 108.1 . .
S8 C32 H32A 108.1 . .
C31 C32 H32B 108.1 . .
S8 C32 H32B 108.1 . .
H32A C32 H32B 107.3 . .
C36 C35 S9 113.5(3) . .
C36 C35 H35A 108.9 . .
S9 C35 H35A 108.9 . .
C36 C35 H35B 108.9 . .
S9 C35 H35B 108.9 . .
H35A C35 H35B 107.7 . .
C27 C28 S6 113.6(3) . .
C27 C28 H28A 108.8 . .
S6 C28 H28A 108.8 . .
C27 C28 H28B 108.8 . .
S6 C28 H28B 108.8 . .
H28A C28 H28B 107.7 . .
C24 C23 S3 115.5(3) . .
C24 C23 H23A 108.4 . .
S3 C23 H23A 108.4 . .
C24 C23 H23B 108.4 . .
S3 C23 H23B 108.4 . .
H23A C23 H23B 107.5 . .
C26 C25 S4 116.5(3) . .
C26 C25 H25A 108.2 . .
S4 C25 H25A 108.2 . .
C26 C25 H25B 108.2 . .
S4 C25 H25B 108.2 . .
H25A C25 H25B 107.3 . .
C32 C31 S7 112.7(3) . .
C32 C31 H31A 109.1 . .
S7 C31 H31A 109.1 . .
C32 C31 H31B 109.1 . .
S7 C31 H31B 109.1 . .
H31A C31 H31B 107.8 . .
C19 C20 S2 113.3(3) . .
C19 C20 H20A 108.9 . .
S2 C20 H20A 108.9 . .
C19 C20 H20B 108.9 . .
S2 C20 H20B 108.9 . .
H20A C20 H20B 107.7 . .
C17 C18 H18A 109.5 . .
C17 C18 H18B 109.5 . .
H18A C18 H18B 109.5 . .
C17 C18 H18C 109.5 . .
H18A C18 H18C 109.5 . .
H18B C18 H18C 109.5 . .
N4 B1 N6 109.7(3) . .
N4 B1 N2 108.6(3) . .
N6 B1 N2 108.7(3) . .
N4 B1 H1 109.9 . .
N6 B1 H1 109.9 . .
N2 B1 H1 109.9 . .
C12 C13 H13A 109.5 . .
C12 C13 H13B 109.5 . .
H13A C13 H13B 109.5 . .
C12 C13 H13C 109.5 . .
H13A C13 H13C 109.5 . .
H13B C13 H13C 109.5 . .
C34 C33 S8 112.5(3) . .
C34 C33 H33A 109.1 . .
S8 C33 H33A 109.1 . .
C34 C33 H33B 109.1 . .
S8 C33 H33B 109.1 . .
H33A C33 H33B 107.8 . .
F10 P3 F10 180.0 . 2_657
F10 P3 F11 86.7(5) . .
F10 P3 F11 93.3(5) 2_657 .
F10 P3 F11 93.3(5) . 2_657
F10 P3 F11 86.7(5) 2_657 2_657
F11 P3 F11 180.0 . 2_657
F10 P3 F12 88.9(3) . .
F10 P3 F12 91.1(3) 2_657 .
F11 P3 F12 90.9(4) . .
F11 P3 F12 89.1(4) 2_657 .
F10 P3 F12 91.1(3) . 2_657
F10 P3 F12 88.9(3) 2_657 2_657
F11 P3 F12 89.1(4) . 2_657
F11 P3 F12 90.9(4) 2_657 2_657
F12 P3 F12 180.00(16) . 2_657
F7 P2 F7 180.0 2_665 .
F7 P2 F8 89.9(2) 2_665 .
F7 P2 F8 90.1(2) . .
F7 P2 F8 90.1(2) 2_665 2_665
F7 P2 F8 89.9(2) . 2_665
F8 P2 F8 180.0 . 2_665
F7 P2 F9 89.5(2) 2_665 2_665
F7 P2 F9 90.5(2) . 2_665
F8 P2 F9 91.0(2) . 2_665
F8 P2 F9 89.0(2) 2_665 2_665
F7 P2 F9 90.5(2) 2_665 .
F7 P2 F9 89.5(2) . .
F8 P2 F9 89.0(2) . .
F8 P2 F9 91.0(2) 2_665 .
F9 P2 F9 180.0 2_665 .

loop_
_geom_bond_atom_site_label_1
_geom_bond_atom_site_label_2
_geom_bond_distance
_geom_bond_site_symmetry_2
W1 C1 1.879(3) .
W1 C3 2.001(4) .
W1 C2 2.007(4) .
W1 N3 2.220(3) .
W1 N5 2.224(3) .
W1 N1 2.254(3) .
W1 Cu1 2.7560(6) .
Se1 C1 1.881(3) .
Se1 Cu2 2.3663(7) .
Se1 Cu3 2.3843(7) .
Cu1 C1 1.999(3) .
Cu1 S1 2.3244(10) .
Cu1 S3 2.3946(10) .
Cu1 S2 2.4069(11) .
Cu2 S6 2.3128(12) .
Cu2 S5 2.3310(10) .
Cu2 S4 2.3631(11) .
Cu3 S8 2.3329(11) .
Cu3 S9 2.3461(12) .
Cu3 S7 2.3528(11) .
S3 C23 1.817(4) .
S3 C22 1.819(4) .
S5 C26 1.818(4) .
S5 C27 1.820(4) .
S4 C25 1.821(4) .
S4 C30 1.827(4) .
S1 C19 1.829(5) .
S1 C24 1.831(4) .
S6 C29 1.822(4) .
S6 C28 1.826(4) .
S8 C32 1.815(4) .
S8 C33 1.822(4) .
S2 C21 1.822(5) .
S2 C20 1.824(4) .
S7 C36 1.817(5) .
S7 C31 1.829(5) .
S9 C34 1.821(4) .
S9 C35 1.830(5) .
P1 F2 1.576(4) .
P1 F4 1.585(4) .
P1 F1 1.588(4) .
P1 F6 1.598(4) .
P1 F3 1.598(4) .
P1 F5 1.598(3) .
N5 C15 1.348(5) .
N5 N6 1.379(4) .
O2 C3 1.141(5) .
N6 C17 1.350(5) .
N6 B1 1.540(5) .
O1 C2 1.128(5) .
N3 C10 1.346(5) .
N3 N4 1.376(4) .
N4 C12 1.353(5) .
N4 B1 1.533(5) .
N1 C5 1.347(5) .
N1 N2 1.389(4) .
N2 C7 1.354(5) .
N2 B1 1.551(5) .
C15 C16 1.401(5) .
C15 C14 1.492(5) .
C16 C17 1.380(5) .
C16 H16 0.9300 .
C17 C18 1.496(5) .
C9 C10 1.500(5) .
C9 H9A 0.9600 .
C9 H9B 0.9600 .
C9 H9C 0.9600 .
C24 C23 1.517(6) .
C24 H24A 0.9700 .
C24 H24B 0.9700 .
C7 C6 1.385(6) .
C7 C8 1.500(5) .
C14 H14A 0.9600 .
C14 H14B 0.9600 .
C14 H14C 0.9600 .
C11 C12 1.375(6) .
C11 C10 1.401(5) .
C11 H11 0.9300 .
C22 C21 1.517(6) .
C22 H22A 0.9700 .
C22 H22B 0.9700 .
C26 C25 1.522(6) .
C26 H26A 0.9700 .
C26 H26B 0.9700 .
C21 H21A 0.9700 .
C21 H21B 0.9700 .
C4 C5 1.492(5) .
C4 H4A 0.9600 .
C4 H4B 0.9600 .
C4 H4C 0.9600 .
C36 C35 1.512(6) .
C36 H36A 0.9700 .
C36 H36B 0.9700 .
C5 C6 1.385(6) .
C6 H6 0.9300 .
C29 C30 1.522(6) .
C29 H29A 0.9700 .
C29 H29B 0.9700 .
C19 C20 1.523(6) .
C19 H19A 0.9700 .
C19 H19B 0.9700 .
C27 C28 1.518(6) .
C27 H27A 0.9700 .
C27 H27B 0.9700 .
C30 H30A 0.9700 .
C30 H30B 0.9700 .
C34 C33 1.520(7) .
C34 H34A 0.9700 .
C34 H34B 0.9700 .
C8 H8A 0.9600 .
C8 H8B 0.9600 .
C8 H8C 0.9600 .
C12 C13 1.503(5) .
C32 C31 1.514(6) .
C32 H32A 0.9700 .
C32 H32B 0.9700 .
C35 H35A 0.9700 .
C35 H35B 0.9700 .
C28 H28A 0.9700 .
C28 H28B 0.9700 .
C23 H23A 0.9700 .
C23 H23B 0.9700 .
C25 H25A 0.9700 .
C25 H25B 0.9700 .
C31 H31A 0.9700 .
C31 H31B 0.9700 .
C20 H20A 0.9700 .
C20 H20B 0.9700 .
C18 H18A 0.9600 .
C18 H18B 0.9600 .
C18 H18C 0.9600 .
B1 H1 0.9800 .
C13 H13A 0.9600 .
C13 H13B 0.9600 .
C13 H13C 0.9600 .
C33 H33A 0.9700 .
C33 H33B 0.9700 .
P3 F10 1.541(5) .
P3 F10 1.541(5) 2_657
P3 F11 1.577(8) .
P3 F11 1.577(8) 2_657
P3 F12 1.606(4) .
P3 F12 1.606(4) 2_657
P2 F7 1.589(3) 2_665
P2 F7 1.589(3) .
P2 F8 1.597(4) .
P2 F8 1.597(4) 2_665
P2 F9 1.598(4) 2_665
P2 F9 1.598(4) .
